data_7710845
loop_
_publ_author_name
'Fern\'andez-Fari\~na, Sandra'
'Martinez-Calvo, Miguel'
'Romero, Mar\'ia Jos\'e'
'Seco, Jos\'e Manuel'
'Zaragoza, Guillermo'
'Pedrido Casti\~neiras, Rosa'
'Gonz\'alez-Noya, Ana M.'

_publ_section_title
;
 Hydrolysis of a carbamate triggered by coordination of metal ions
;
_journal_name_full 'Dalton Transactions'
_journal_paper_doi 10.1039/D2DT01622B
_journal_year 2022
_chemical_compound_source 'synthesis as described'
_chemical_formula_moiety 'C9 H13 Cd1 Cl2 N5'
_chemical_formula_sum 'C9 H13 Cd Cl2 N5'
_chemical_formula_weight 374.54
_chemical_name_systematic CdL'
_space_group_IT_number 14
_space_group_name_Hall '-P 2yn'
_space_group_name_H-M_alt 'P 1 21/n 1'
_symmetry_cell_setting monoclinic
_symmetry_Int_Tables_number 14
_symmetry_space_group_name_Hall '-P 2yn'
_symmetry_space_group_name_H-M 'P 1 21/n 1'
_atom_sites_solution_hydrogens geom
_atom_sites_solution_primary direct
_atom_sites_solution_secondary difmap
_audit_conform_dict_location ftp://ftp.iucr.org/pub/cif_core.dic
_audit_conform_dict_name cif_core.dic
_audit_conform_dict_version 2.4
_audit_creation_date 2012-10-30T10:19:43-00:00
_audit_creation_method 'WinGX routine CIF_UPDATE'
_audit_update_record
;
2022-05-23 deposited with the CCDC.	2022-07-28 downloaded from the CCDC.
;
_cell_angle_alpha 90
_cell_angle_beta 91.774(4)
_cell_angle_gamma 90
_cell_formula_units_Z 4
_cell_length_a 8.366(2)
_cell_length_b 14.446(3)
_cell_length_c 10.650(2)
_cell_measurement_reflns_used 1334
_cell_measurement_temperature 293(2)
_cell_measurement_theta_max 28.04
_cell_measurement_theta_min 2.37
_cell_measurement_wavelength 0.71073
_cell_volume 1286.5(5)
_computing_cell_refinement 'BRUKER SMART'
_computing_data_collection 'BRUKER SMART'
_computing_data_reduction 'BRUKER SAINT'
_computing_molecular_graphics 'Ortep-3 for Windows (Farrugia, 1997)'
_computing_publication_material 'WinGX publication routines (Farrugia, 1999)'
_computing_structure_refinement 'SHELXL-97 (Sheldrick, 2008)'
_computing_structure_solution 'DIRDIF96 ( Beurskens, et all 1996)'
_diffrn_ambient_temperature 293(2)
_diffrn_measured_fraction_theta_full 0.998
_diffrn_measured_fraction_theta_max 0.998
_diffrn_measurement_device_type 'Smart-CCD-1000 BRUKER'
_diffrn_measurement_method 'omega scans'
_diffrn_radiation_monochromator graphite
_diffrn_radiation_probe x-ray
_diffrn_radiation_source 'fine-focus sealed tube'
_diffrn_radiation_type MoK\a
_diffrn_radiation_wavelength 0.7107
_diffrn_reflns_av_R_equivalents 0.0321
_diffrn_reflns_av_unetI/netI 0.0178
_diffrn_reflns_limit_h_max 11
_diffrn_reflns_limit_h_min -10
_diffrn_reflns_limit_k_max 19
_diffrn_reflns_limit_k_min 0
_diffrn_reflns_limit_l_max 14
_diffrn_reflns_limit_l_min 0
_diffrn_reflns_number 22962
_diffrn_reflns_theta_full 27.88
_diffrn_reflns_theta_max 27.88
_diffrn_reflns_theta_min 2.38
_exptl_absorpt_coefficient_mu 2.097
_exptl_absorpt_correction_T_max 1
_exptl_absorpt_correction_T_min 0.635
_exptl_absorpt_correction_type multi-scan
_exptl_absorpt_process_details 'BRUKER SADABS'
_exptl_crystal_colour Yellow
_exptl_crystal_density_diffrn 1.934
_exptl_crystal_density_method 'not measured'
_exptl_crystal_description prism
_exptl_crystal_F_000 736
_exptl_crystal_size_max 0.55
_exptl_crystal_size_mid 0.31
_exptl_crystal_size_min 0.19
_refine_diff_density_max 0.362
_refine_diff_density_min -0.406
_refine_diff_density_rms 0.076
_refine_ls_extinction_method none
_refine_ls_goodness_of_fit_ref 1.093
_refine_ls_hydrogen_treatment mixed
_refine_ls_matrix_type full
_refine_ls_number_parameters 168
_refine_ls_number_reflns 3042
_refine_ls_number_restraints 0
_refine_ls_restrained_S_all 1.093
_refine_ls_R_factor_all 0.028
_refine_ls_R_factor_gt 0.0211
_refine_ls_shift/su_max 0.001
_refine_ls_shift/su_mean 0
_refine_ls_structure_factor_coef Fsqd
_refine_ls_weighting_details 'calc w=1/[\s^2^(Fo^2^)+(0.0238P)^2^+0.5557P] where P=(Fo^2^+2Fc^2^)/3'
_refine_ls_weighting_scheme calc
_refine_ls_wR_factor_gt 0.0522
_refine_ls_wR_factor_ref 0.0542
_reflns_number_gt 2510
_reflns_number_total 3042
_reflns_threshold_expression >2\s(I)
_cod_data_source_file d2dt01622b2.cif
_cod_data_source_block be87om1n
_cod_original_sg_symbol_H-M 'P 21/n'
_cod_database_code 7710845

loop_
_symmetry_equiv_pos_as_xyz
'x, y, z'
'-x+1/2, y+1/2, -z+1/2'
'-x, -y, -z'
'x-1/2, -y-1/2, z-1/2'

loop_
_atom_site_label
_atom_site_type_symbol
_atom_site_fract_x
_atom_site_fract_y
_atom_site_fract_z
_atom_site_U_iso_or_equiv
_atom_site_adp_type
_atom_site_occupancy
_atom_site_symmetry_multiplicity
_atom_site_calc_flag
_atom_site_refinement_flags
_atom_site_disorder_assembly
_atom_site_disorder_group
Cd1 Cd 0.109389(19) 0.195628(10) 0.037426(14) 0.03206(6) Uani 1 1 d . . .
Cl2 Cl -0.09560(8) 0.29360(4) 0.12379(6) 0.04584(15) Uani 1 1 d . . .
Cl3 Cl 0.31905(8) 0.30305(4) -0.03140(6) 0.04805(15) Uani 1 1 d . . .
N1 N 0.2139(2) 0.05037(12) 0.01207(16) 0.0306(4) Uani 1 1 d . . .
C2 C 0.2947(2) 0.00878(14) 0.1071(2) 0.0317(4) Uani 1 1 d . . .
C3 C 0.3712(3) -0.07527(16) 0.0891(2) 0.0400(5) Uani 1 1 d . . .
H3 H 0.4292 -0.1034 0.1545 0.048 Uiso 1 1 calc R . .
C4 C 0.3592(3) -0.11602(16) -0.0275(2) 0.0431(6) Uani 1 1 d . . .
H4 H 0.4098 -0.1722 -0.0414 0.052 Uiso 1 1 calc R . .
C5 C 0.2725(3) -0.07401(15) -0.1239(2) 0.0393(5) Uani 1 1 d . . .
H5 H 0.2625 -0.102 -0.2024 0.047 Uiso 1 1 calc R . .
C6 C 0.2006(2) 0.01056(14) -0.1019(2) 0.0315(4) Uani 1 1 d . . .
C21 C 0.2923(3) 0.05783(15) 0.2300(2) 0.0338(5) Uani 1 1 d . . .
N22 N 0.1980(2) 0.12732(12) 0.23367(17) 0.0335(4) Uani 1 1 d . . .
N23 N 0.1877(3) 0.17962(16) 0.3411(2) 0.0432(5) Uani 1 1 d . . .
H23A H 0.220(3) 0.157(2) 0.407(3) 0.052 Uiso 1 1 d . . .
H23B H 0.096(4) 0.2020(18) 0.339(3) 0.052 Uiso 1 1 d . . .
C61 C 0.1058(3) 0.06258(15) -0.1984(2) 0.0325(5) Uani 1 1 d . . .
N62 N 0.0321(2) 0.13475(13) -0.15921(17) 0.0368(4) Uani 1 1 d . . .
N63 N -0.0508(3) 0.19019(18) -0.2409(2) 0.0569(7) Uani 1 1 d . . .
H63A H -0.120(4) 0.225(2) -0.200(3) 0.068 Uiso 1 1 d . . .
H63B H -0.065(4) 0.171(2) -0.311(3) 0.068 Uiso 1 1 d . . .
C211 C 0.3914(3) 0.0243(2) 0.3405(2) 0.0539(7) Uani 1 1 d . . .
H21A H 0.4494 0.0753 0.3775 0.081 Uiso 1 1 calc R . .
H21B H 0.4654 -0.0218 0.3133 0.081 Uiso 1 1 calc R . .
H21C H 0.3228 -0.0022 0.4016 0.081 Uiso 1 1 calc R . .
C611 C 0.0996(3) 0.03166(17) -0.3325(2) 0.0432(6) Uani 1 1 d . . .
H61A H -0.0077 0.0136 -0.3558 0.065 Uiso 1 1 calc R . .
H61B H 0.1702 -0.02 -0.3423 0.065 Uiso 1 1 calc R . .
H61C H 0.1322 0.0816 -0.3853 0.065 Uiso 1 1 calc R . .

loop_
_atom_site_aniso_label
_atom_site_aniso_U_11
_atom_site_aniso_U_22
_atom_site_aniso_U_33
_atom_site_aniso_U_23
_atom_site_aniso_U_13
_atom_site_aniso_U_12
Cd1 0.03807(10) 0.02645(9) 0.03168(9) -0.00047(6) 0.00112(6) 0.00219(6)
Cl2 0.0446(3) 0.0395(3) 0.0536(4) -0.0082(3) 0.0052(3) 0.0072(2)
Cl3 0.0526(4) 0.0494(4) 0.0423(3) 0.0076(3) 0.0045(3) -0.0152(3)
N1 0.0331(9) 0.0266(9) 0.0323(9) 0.0015(7) 0.0029(7) -0.0005(7)
C2 0.0311(11) 0.0268(10) 0.0372(11) 0.0045(9) 0.0032(9) -0.0027(8)
C3 0.0410(13) 0.0293(11) 0.0498(14) 0.0079(10) 0.0017(10) 0.0027(9)
C4 0.0442(14) 0.0260(11) 0.0595(16) 0.0004(10) 0.0085(12) 0.0050(9)
C5 0.0447(13) 0.0288(11) 0.0447(13) -0.0059(10) 0.0074(10) -0.0016(10)
C6 0.0330(11) 0.0259(10) 0.0358(11) -0.0014(9) 0.0052(9) -0.0039(8)
C21 0.0344(11) 0.0326(11) 0.0346(11) 0.0075(9) 0.0024(9) -0.0022(9)
N22 0.0382(10) 0.0303(9) 0.0320(9) 0.0004(7) 0.0027(8) -0.0028(8)
N23 0.0525(13) 0.0458(13) 0.0313(10) -0.0026(9) 0.0022(9) 0.0033(10)
C61 0.0330(11) 0.0338(11) 0.0310(11) -0.0039(9) 0.0034(9) -0.0055(9)
N62 0.0387(10) 0.0384(11) 0.0331(10) -0.0006(8) -0.0021(8) 0.0048(8)
N63 0.0682(16) 0.0635(16) 0.0383(12) -0.0041(11) -0.0105(12) 0.0270(12)
C211 0.0657(18) 0.0544(17) 0.0411(14) 0.0061(12) -0.0078(13) 0.0162(14)
C611 0.0511(14) 0.0406(13) 0.0381(13) -0.0078(10) 0.0033(11) -0.0021(11)

loop_
_atom_type_symbol
_atom_type_description
_atom_type_scat_dispersion_real
_atom_type_scat_dispersion_imag
_atom_type_scat_source
C C 0.0033 0.0016 'International Tables Vol C Tables 4.2.6.8 and 6.1.1.4'
H H 0 0 'International Tables Vol C Tables 4.2.6.8 and 6.1.1.4'
Cd Cd -0.8075 1.2024 'International Tables Vol C Tables 4.2.6.8 and 6.1.1.4'
Cl Cl 0.1484 0.1585 'International Tables Vol C Tables 4.2.6.8 and 6.1.1.4'
N N 0.0061 0.0033 'International Tables Vol C Tables 4.2.6.8 and 6.1.1.4'

loop_
_geom_angle_atom_site_label_1
_geom_angle_atom_site_label_2
_geom_angle_atom_site_label_3
_geom_angle
_geom_angle_site_symmetry_1
_geom_angle_site_symmetry_3
_geom_angle_publ_flag
N1 Cd1 N62 69.32(6) . . ?
N1 Cd1 N22 67.59(6) . . ?
N62 Cd1 N22 133.70(7) . . ?
N1 Cd1 Cl2 148.78(4) . . ?
N62 Cd1 Cl2 112.27(5) . . ?
N22 Cd1 Cl2 96.44(5) . . ?
N1 Cd1 Cl3 105.25(5) . . ?
N62 Cd1 Cl3 98.58(5) . . ?
N22 Cd1 Cl3 108.23(5) . . ?
Cl2 Cd1 Cl3 105.23(3) . . ?
C2 N1 C6 121.02(18) . . ?
C2 N1 Cd1 120.40(14) . . ?
C6 N1 Cd1 118.46(14) . . ?
N1 C2 C3 120.7(2) . . ?
N1 C2 C21 115.46(18) . . ?
C3 C2 C21 123.8(2) . . ?
C4 C3 C2 118.6(2) . . ?
C4 C3 H3 120.7 . . ?
C2 C3 H3 120.7 . . ?
C3 C4 C5 120.4(2) . . ?
C3 C4 H4 119.8 . . ?
C5 C4 H4 119.8 . . ?
C4 C5 C6 118.9(2) . . ?
C4 C5 H5 120.6 . . ?
C6 C5 H5 120.6 . . ?
N1 C6 C5 120.4(2) . . ?
N1 C6 C61 115.89(18) . . ?
C5 C6 C61 123.7(2) . . ?
N22 C21 C2 115.20(19) . . ?
N22 C21 C211 123.8(2) . . ?
C2 C21 C211 120.9(2) . . ?
C21 N22 N23 120.7(2) . . ?
C21 N22 Cd1 117.96(14) . . ?
N23 N22 Cd1 118.13(15) . . ?
N22 N23 H23A 118(2) . . ?
N22 N23 H23B 106(2) . . ?
H23A N23 H23B 117(3) . . ?
N62 C61 C6 115.88(19) . . ?
N62 C61 C611 123.3(2) . . ?
C6 C61 C611 120.84(19) . . ?
C61 N62 N63 120.7(2) . . ?
C61 N62 Cd1 118.18(15) . . ?
N63 N62 Cd1 118.19(16) . . ?
N62 N63 H63A 110(2) . . ?
N62 N63 H63B 117(2) . . ?
H63A N63 H63B 125(3) . . ?
C21 C211 H21A 109.5 . . ?
C21 C211 H21B 109.5 . . ?
H21A C211 H21B 109.5 . . ?
C21 C211 H21C 109.5 . . ?
H21A C211 H21C 109.5 . . ?
H21B C211 H21C 109.5 . . ?
C61 C611 H61A 109.5 . . ?
C61 C611 H61B 109.5 . . ?
H61A C611 H61B 109.5 . . ?
C61 C611 H61C 109.5 . . ?
H61A C611 H61C 109.5 . . ?
H61B C611 H61C 109.5 . . ?

loop_
_geom_bond_atom_site_label_1
_geom_bond_atom_site_label_2
_geom_bond_distance
_geom_bond_site_symmetry_2
_geom_bond_publ_flag
Cd1 N1 2.2926(17) . ?
Cd1 N62 2.3437(19) . ?
Cd1 N22 2.4072(18) . ?
Cd1 Cl2 2.4264(7) . ?
Cd1 Cl3 2.4701(7) . ?
N1 C2 1.342(3) . ?
N1 C6 1.344(3) . ?
C2 C3 1.388(3) . ?
C2 C21 1.489(3) . ?
C3 C4 1.375(3) . ?
C3 H3 0.93 . ?
C4 C5 1.379(3) . ?
C4 H4 0.93 . ?
C5 C6 1.385(3) . ?
C5 H5 0.93 . ?
C6 C61 1.483(3) . ?
C21 N22 1.279(3) . ?
C21 C211 1.499(3) . ?
N22 N23 1.376(3) . ?
N23 H23A 0.81(3) . ?
N23 H23B 0.83(3) . ?
C61 N62 1.287(3) . ?
C61 C611 1.495(3) . ?
N62 N63 1.357(3) . ?
N63 H63A 0.89(3) . ?
N63 H63B 0.80(3) . ?
C211 H21A 0.96 . ?
C211 H21B 0.96 . ?
C211 H21C 0.96 . ?
C611 H61A 0.96 . ?
C611 H61B 0.96 . ?
C611 H61C 0.96 . ?

loop_
_geom_hbond_atom_site_label_D
_geom_hbond_atom_site_label_H
_geom_hbond_atom_site_label_A
_geom_hbond_distance_DH
_geom_hbond_distance_HA
_geom_hbond_distance_DA
_geom_hbond_angle_DHA
_geom_hbond_site_symmetry_A
N23 H23A Cl2 0.81(3) 2.83(3) 3.487(2) 139(3) 4_666
N23 H23B Cl3 0.83(3) 2.73(3) 3.417(3) 141(2) 4_566
N63 H63B Cl3 0.80(3) 2.54(3) 3.250(2) 149(3) 4_565
N63 H63A N23 0.89(3) 2.17(3) 3.034(3) 162(3) 4_565

loop_
_geom_torsion_atom_site_label_1
_geom_torsion_atom_site_label_2
_geom_torsion_atom_site_label_3
_geom_torsion_atom_site_label_4
_geom_torsion
_geom_torsion_site_symmetry_1
_geom_torsion_site_symmetry_2
_geom_torsion_site_symmetry_3
_geom_torsion_site_symmetry_4
_geom_torsion_publ_flag
N62 Cd1 N1 C2 -174.60(17) . . . . ?
N22 Cd1 N1 C2 -11.97(14) . . . . ?
Cl2 Cd1 N1 C2 -75.46(18) . . . . ?
Cl3 Cd1 N1 C2 91.82(15) . . . . ?
N62 Cd1 N1 C6 9.31(14) . . . . ?
N22 Cd1 N1 C6 171.94(16) . . . . ?
Cl2 Cd1 N1 C6 108.45(15) . . . . ?
Cl3 Cd1 N1 C6 -84.27(15) . . . . ?
C6 N1 C2 C3 2.1(3) . . . . ?
Cd1 N1 C2 C3 -173.88(15) . . . . ?
C6 N1 C2 C21 -176.66(18) . . . . ?
Cd1 N1 C2 C21 7.4(2) . . . . ?
N1 C2 C3 C4 -1.5(3) . . . . ?
C21 C2 C3 C4 177.2(2) . . . . ?
C2 C3 C4 C5 -0.2(3) . . . . ?
C3 C4 C5 C6 1.2(3) . . . . ?
C2 N1 C6 C5 -1.0(3) . . . . ?
Cd1 N1 C6 C5 175.06(15) . . . . ?
C2 N1 C6 C61 178.89(18) . . . . ?
Cd1 N1 C6 C61 -5.0(2) . . . . ?
C4 C5 C6 N1 -0.7(3) . . . . ?
C4 C5 C6 C61 179.4(2) . . . . ?
N1 C2 C21 N22 8.2(3) . . . . ?
C3 C2 C21 N22 -170.5(2) . . . . ?
N1 C2 C21 C211 -173.6(2) . . . . ?
C3 C2 C21 C211 7.6(3) . . . . ?
C2 C21 N22 N23 -178.55(19) . . . . ?
C211 C21 N22 N23 3.3(3) . . . . ?
C2 C21 N22 Cd1 -19.0(2) . . . . ?
C211 C21 N22 Cd1 162.88(19) . . . . ?
N1 Cd1 N22 C21 16.79(15) . . . . ?
N62 Cd1 N22 C21 39.51(19) . . . . ?
Cl2 Cd1 N22 C21 168.97(15) . . . . ?
Cl3 Cd1 N22 C21 -82.64(16) . . . . ?
N1 Cd1 N22 N23 176.86(18) . . . . ?
N62 Cd1 N22 N23 -160.42(15) . . . . ?
Cl2 Cd1 N22 N23 -30.97(16) . . . . ?
Cl3 Cd1 N22 N23 77.43(16) . . . . ?
N1 C6 C61 N62 -7.4(3) . . . . ?
C5 C6 C61 N62 172.5(2) . . . . ?
N1 C6 C61 C611 172.17(19) . . . . ?
C5 C6 C61 C611 -7.9(3) . . . . ?
C6 C61 N62 N63 176.4(2) . . . . ?
C611 C61 N62 N63 -3.2(3) . . . . ?
C6 C61 N62 Cd1 16.1(2) . . . . ?
C611 C61 N62 Cd1 -163.51(17) . . . . ?
N1 Cd1 N62 C61 -13.76(15) . . . . ?
N22 Cd1 N62 C61 -36.2(2) . . . . ?
Cl2 Cd1 N62 C61 -160.19(15) . . . . ?
Cl3 Cd1 N62 C61 89.38(16) . . . . ?
N1 Cd1 N62 N63 -174.6(2) . . . . ?
N22 Cd1 N62 N63 162.99(17) . . . . ?
Cl2 Cd1 N62 N63 39.0(2) . . . . ?
Cl3 Cd1 N62 N63 -71.43(19) . . . . ?
